data_4515338
loop_
_publ_author_name
'Sheet, Sanjoy Kumar'
'Sen, Bhaskar'
'Patra, Sumit Kumar'
'Rabha, Monosh'
'Aguan, Kripamoy'
'Khatua, Snehadrinarayan'

_publ_section_title
;
 Aggregation-Induced Emission-Active Ruthenium(II) Complex of 4,7-Dichloro
 Phenanthroline for Selective Luminescent Detection and Ribosomal RNA
 Imaging.
;
_journal_issue 17
_journal_name_full 'ACS applied materials &amp; interfaces'
_journal_page_first 14356
_journal_page_last 14366
_journal_paper_doi 10.1021/acsami.7b19290
_journal_volume 10
_journal_year 2018
_chemical_formula_sum 'C36 H28 Cl4 N6 O11 Ru'
_chemical_formula_weight 963.51
_space_group_crystal_system monoclinic
_space_group_IT_number 14
_space_group_name_Hall '-P 2yn'
_space_group_name_H-M_alt 'P 1 21/n 1'
_atom_sites_solution_hydrogens geom
_audit_creation_method SHELXL-2017/1
_cell_angle_alpha 90
_cell_angle_beta 98.701(13)
_cell_angle_gamma 90
_cell_formula_units_Z 4
_cell_length_a 13.186(5)
_cell_length_b 16.978(7)
_cell_length_c 18.115(7)
_cell_measurement_reflns_used 9871
_cell_measurement_temperature 293(2)
_cell_measurement_theta_max 24.186
_cell_measurement_theta_min 1.923
_cell_volume 4009(3)
_computing_cell_refinement 'Bruker SMART'
_computing_data_reduction 'Bruker SAINT'
_computing_molecular_graphics 'ORTEP III (Burnett & Johnson, 1996)'
_computing_publication_material 'SHELXL-2017/1 (Sheldrick, 2017)'
_computing_structure_refinement 'SHELXL-2017/1 (Sheldrick, 2017)'
_computing_structure_solution SIR92
_diffrn_ambient_temperature 293(2)
_diffrn_measured_fraction_theta_full 0.980
_diffrn_measured_fraction_theta_max 0.980
_diffrn_measurement_device_type 'Bruker APEX-2 CCD'
_diffrn_measurement_method '\f and \w scans'
_diffrn_radiation_type MoK\a
_diffrn_radiation_wavelength 0.71073
_diffrn_reflns_av_R_equivalents 0.1406
_diffrn_reflns_av_unetI/netI 0.1097
_diffrn_reflns_Laue_measured_fraction_full 0.980
_diffrn_reflns_Laue_measured_fraction_max 0.980
_diffrn_reflns_limit_h_max 15
_diffrn_reflns_limit_h_min -15
_diffrn_reflns_limit_k_max 19
_diffrn_reflns_limit_k_min -19
_diffrn_reflns_limit_l_max 20
_diffrn_reflns_limit_l_min -21
_diffrn_reflns_number 43795
_diffrn_reflns_point_group_measured_fraction_full 0.980
_diffrn_reflns_point_group_measured_fraction_max 0.980
_diffrn_reflns_theta_full 24.789
_diffrn_reflns_theta_max 24.789
_diffrn_reflns_theta_min 1.653
_diffrn_source 'fine-focus sealed tube'
_exptl_absorpt_coefficient_mu 0.724
_exptl_absorpt_correction_T_max 0.905
_exptl_absorpt_correction_T_min 0.845
_exptl_absorpt_correction_type multi-scan
_exptl_absorpt_process_details 'SADABS 2014/5'
_exptl_crystal_colour red
_exptl_crystal_density_diffrn 1.596
_exptl_crystal_description plate
_exptl_crystal_F_000 1944
_exptl_crystal_size_max 0.240
_exptl_crystal_size_mid 0.160
_exptl_crystal_size_min 0.140
_platon_squeeze_details
;
The asymmetric unit contains three water molecules and the unit cell 
contains 12 water molecules which have been treated as a
diffuse contribution to the overall scattering without specific 
atom positions by SQUEEZE/PLATON.
;
_refine_diff_density_max 1.637
_refine_diff_density_min -1.321
_refine_diff_density_rms 0.118
_refine_ls_extinction_method none
_refine_ls_goodness_of_fit_ref 1.038
_refine_ls_hydrogen_treatment constr
_refine_ls_matrix_type full
_refine_ls_number_parameters 495
_refine_ls_number_reflns 6760
_refine_ls_number_restraints 0
_refine_ls_restrained_S_all 1.038
_refine_ls_R_factor_all 0.1344
_refine_ls_R_factor_gt 0.0758
_refine_ls_shift/su_max 0.000
_refine_ls_shift/su_mean 0.000
_refine_ls_structure_factor_coef Fsqd
_refine_ls_weighting_details 'w=1/[\s^2^(Fo^2^)+(0.1248P)^2^+1.7114P] where P=(Fo^2^+2Fc^2^)/3'
_refine_ls_weighting_scheme calc
_refine_ls_wR_factor_gt 0.2020
_refine_ls_wR_factor_ref 0.2369
_reflns_Friedel_coverage 0.000
_reflns_number_gt 3846
_reflns_number_total 6760
_reflns_threshold_expression 'I > 2\s(I)'
_cod_data_source_file am7b19290_si_003.cif
_cod_data_source_block shelx
_cod_original_sg_symbol_H-M 'P 21/n'
_cod_database_code 4515338
_shelx_shelxl_version_number 2017/1
_shelx_space_group_comment
;
The symmetry employed for this shelxl refinement is uniquely defined
by the following loop, which should always be used as a source of
symmetry information in preference to the above space-group names.
They are only intended as comments.
;
_shelx_estimated_absorpt_t_min 0.845
_shelx_estimated_absorpt_t_max 0.905
_platon_squeeze_void_probe_radius 1.20

loop_
_space_group_symop_operation_xyz
'x, y, z'
'-x+1/2, y+1/2, -z+1/2'
'-x, -y, -z'
'x-1/2, -y-1/2, z-1/2'

loop_
_atom_site_label
_atom_site_type_symbol
_atom_site_fract_x
_atom_site_fract_y
_atom_site_fract_z
_atom_site_U_iso_or_equiv
_atom_site_adp_type
_atom_site_occupancy
_atom_site_site_symmetry_order
_atom_site_calc_flag
_atom_site_refinement_flags_posn
_atom_site_refinement_flags_adp
C1 C 0.7934(7) 0.8498(5) 0.1249(4) 0.053(2) Uani 1 1 d . .
H1 H 0.819247 0.803230 0.147365 0.063 Uiso 1 1 calc R U
C2 C 0.8254(7) 0.9221(6) 0.1598(5) 0.056(2) Uani 1 1 d . .
H2 H 0.867075 0.922693 0.206046 0.068 Uiso 1 1 calc R U
C3 C 0.7942(6) 0.9912(5) 0.1245(5) 0.052(2) Uani 1 1 d . .
C4 C 0.7230(6) 0.9897(5) 0.0574(4) 0.046(2) Uani 1 1 d . .
C5 C 0.6807(7) 1.0586(5) 0.0181(5) 0.052(2) Uani 1 1 d . .
H5 H 0.700040 1.108312 0.036699 0.063 Uiso 1 1 calc R U
C6 C 0.6127(6) 1.0517(5) -0.0460(5) 0.046(2) Uani 1 1 d . .
H6 H 0.590677 1.096762 -0.072971 0.055 Uiso 1 1 calc R U
C7 C 0.5741(6) 0.9758(5) -0.0729(4) 0.044(2) Uani 1 1 d . .
C8 C 0.4965(7) 0.9640(5) -0.1365(4) 0.047(2) Uani 1 1 d . .
C9 C 0.4654(6) 0.8877(5) -0.1555(4) 0.047(2) Uani 1 1 d . .
H9 H 0.413288 0.878987 -0.195341 0.056 Uiso 1 1 calc R U
C10 C 0.5113(6) 0.8248(5) -0.1158(4) 0.047(2) Uani 1 1 d . .
H10 H 0.490019 0.774102 -0.129929 0.056 Uiso 1 1 calc R U
C11 C 0.6904(6) 0.9151(5) 0.0284(4) 0.043(2) Uani 1 1 d . .
C12 C 0.6158(6) 0.9088(4) -0.0369(4) 0.0374(18) Uani 1 1 d . .
C13 C 0.5356(7) 0.7658(5) 0.1291(5) 0.046(2) Uani 1 1 d . .
H13 H 0.582026 0.804265 0.149071 0.055 Uiso 1 1 calc R U
C14 C 0.4529(8) 0.7493(6) 0.1652(5) 0.063(3) Uani 1 1 d . .
H14 H 0.442561 0.778295 0.206992 0.075 Uiso 1 1 calc R U
C15 C 0.3868(8) 0.6906(6) 0.1396(6) 0.068(3) Uani 1 1 d . .
H15 H 0.333018 0.677761 0.165216 0.082 Uiso 1 1 calc R U
C16 C 0.3999(7) 0.6487(5) 0.0738(5) 0.054(2) Uani 1 1 d . .
C17 C 0.3321(8) 0.5908(6) 0.0403(5) 0.065(3) Uani 1 1 d . .
H17 H 0.274361 0.578028 0.061632 0.078 Uiso 1 1 calc R U
C19 C 0.3495(7) 0.5528(6) -0.0234(6) 0.061(3) Uani 1 1 d . .
H19 H 0.303973 0.513756 -0.043347 0.073 Uiso 1 1 calc R U
C20 C 0.4370(7) 0.5715(5) -0.0610(5) 0.057(3) Uani 1 1 d . .
C21 C 0.4580(8) 0.5376(5) -0.1238(5) 0.059(3) Uani 1 1 d . .
H21 H 0.413512 0.499927 -0.147848 0.070 Uiso 1 1 calc R U
C22 C 0.5452(8) 0.5582(5) -0.1529(5) 0.060(3) Uani 1 1 d . .
H22 H 0.561123 0.532931 -0.195188 0.071 Uiso 1 1 calc R U
C23 C 0.6092(7) 0.6173(5) -0.1183(4) 0.052(2) Uani 1 1 d . .
H23 H 0.667237 0.631109 -0.138915 0.062 Uiso 1 1 calc R U
C24 C 0.4837(6) 0.6716(5) 0.0393(4) 0.044(2) Uani 1 1 d . .
C25 C 0.5055(6) 0.6320(5) -0.0276(4) 0.044(2) Uani 1 1 d . .
C26 C 0.7561(6) 0.6261(5) 0.1234(4) 0.045(2) Uani 1 1 d . .
H26 H 0.697790 0.634848 0.145333 0.054 Uiso 1 1 calc R U
C27 C 0.8280(7) 0.5710(5) 0.1559(4) 0.049(2) Uani 1 1 d . .
H27 H 0.816658 0.543611 0.198395 0.059 Uiso 1 1 calc R U
C28 C 0.9145(8) 0.5573(5) 0.1255(5) 0.054(2) Uani 1 1 d . .
H28 H 0.962037 0.520102 0.146444 0.065 Uiso 1 1 calc R U
C29 C 0.9311(7) 0.5998(5) 0.0623(5) 0.054(2) Uani 1 1 d . .
C30 C 1.0221(8) 0.5957(6) 0.0267(6) 0.072(3) Uani 1 1 d . .
H30 H 1.074732 0.561914 0.046592 0.087 Uiso 1 1 calc R U
C31 C 1.0336(7) 0.6378(7) -0.0329(6) 0.070(3) Uani 1 1 d . .
H31 H 1.093109 0.631889 -0.054103 0.084 Uiso 1 1 calc R U
C32 C 0.9558(7) 0.6929(5) -0.0659(5) 0.053(2) Uani 1 1 d . .
C33 C 0.9665(8) 0.7408(6) -0.1256(6) 0.066(3) Uani 1 1 d . .
H33 H 1.023955 0.737061 -0.149413 0.080 Uiso 1 1 calc R U
C34 C 0.8892(8) 0.7947(6) -0.1492(5) 0.064(3) Uani 1 1 d . .
H34 H 0.896890 0.829729 -0.187397 0.077 Uiso 1 1 calc R U
C35 C 0.8019(7) 0.7968(5) -0.1170(5) 0.055(2) Uani 1 1 d . .
H35 H 0.749551 0.831147 -0.136320 0.066 Uiso 1 1 calc R U
C36 C 0.8536(6) 0.6532(5) 0.0319(4) 0.043(2) Uani 1 1 d . .
C37 C 0.8676(6) 0.7002(5) -0.0316(5) 0.046(2) Uani 1 1 d . .
Cl1 Cl 0.8318(2) 1.07804(15) 0.16743(15) 0.0776(8) Uani 1 1 d . .
Cl2 Cl 0.4436(2) 1.04310(14) -0.18826(13) 0.0643(7) Uani 1 1 d . .
Cl3 Cl 0.24484(18) 1.20837(14) -0.31935(12) 0.0564(6) Uani 1 1 d . .
Cl4 Cl 0.7113(3) 0.9886(3) -0.2660(2) 0.1157(11) Uani 1 1 d . .
N1 N 0.7275(5) 0.8456(4) 0.0609(3) 0.0408(16) Uani 1 1 d . .
N2 N 0.5850(5) 0.8343(4) -0.0579(3) 0.0402(16) Uani 1 1 d . .
N3 N 0.5518(5) 0.7283(4) 0.0656(3) 0.0394(16) Uani 1 1 d . .
N4 N 0.5903(5) 0.6551(4) -0.0562(3) 0.0400(16) Uani 1 1 d . .
N5 N 0.7675(5) 0.6663(4) 0.0629(3) 0.0408(16) Uani 1 1 d . .
N6 N 0.7888(5) 0.7509(4) -0.0583(4) 0.0434(16) Uani 1 1 d . .
O1 O 0.1482(5) 1.2057(4) -0.2950(4) 0.076(2) Uani 1 1 d . .
O2 O 0.2322(6) 1.2386(4) -0.3943(3) 0.0669(19) Uani 1 1 d . .
O3 O 0.3134(7) 1.2579(5) -0.2718(4) 0.097(3) Uani 1 1 d . .
O4 O 0.2866(7) 1.1316(5) -0.3173(4) 0.104(3) Uani 1 1 d . .
O5 O 0.6856(7) 1.0199(6) -0.3411(5) 0.118(3) Uani 1 1 d . .
O6 O 0.8123(8) 0.9544(8) -0.2611(7) 0.180(6) Uani 1 1 d . .
O7 O 0.6523(12) 0.9357(9) -0.2531(11) 0.242(9) Uani 1 1 d . .
O8 O 0.6961(18) 1.0538(15) -0.2294(15) 0.375(17) Uani 1 1 d . .
Ru1 Ru 0.66864(5) 0.74676(4) 0.00349(3) 0.0389(2) Uani 1 1 d . .

loop_
_atom_site_aniso_label
_atom_site_aniso_U_11
_atom_site_aniso_U_22
_atom_site_aniso_U_33
_atom_site_aniso_U_23
_atom_site_aniso_U_13
_atom_site_aniso_U_12
C1 0.070(6) 0.048(5) 0.041(5) -0.007(4) 0.013(4) -0.011(5)
C2 0.062(6) 0.061(6) 0.040(5) 0.004(4) -0.013(4) -0.015(5)
C3 0.050(5) 0.049(6) 0.054(6) -0.002(4) 0.003(4) -0.016(4)
C4 0.055(5) 0.040(5) 0.047(5) -0.002(4) 0.014(4) -0.004(4)
C5 0.054(6) 0.041(5) 0.063(6) -0.004(4) 0.014(5) -0.005(4)
C6 0.051(5) 0.042(5) 0.047(5) 0.004(4) 0.015(4) 0.003(4)
C7 0.048(5) 0.047(5) 0.038(5) -0.010(4) 0.010(4) 0.000(4)
C8 0.058(6) 0.052(6) 0.035(5) 0.003(4) 0.014(4) 0.006(4)
C9 0.045(5) 0.050(6) 0.045(5) -0.005(4) 0.006(4) 0.003(4)
C10 0.053(5) 0.043(5) 0.043(5) 0.000(4) 0.003(4) -0.002(4)
C11 0.042(5) 0.045(5) 0.044(5) -0.004(4) 0.012(4) -0.002(4)
C12 0.048(5) 0.031(5) 0.035(4) 0.002(3) 0.014(4) -0.002(4)
C13 0.051(5) 0.044(5) 0.042(5) -0.005(4) 0.004(4) -0.001(4)
C14 0.059(6) 0.085(8) 0.047(5) -0.005(5) 0.019(5) -0.003(6)
C15 0.051(6) 0.085(8) 0.070(7) 0.014(6) 0.015(5) -0.013(6)
C16 0.052(6) 0.061(6) 0.045(5) 0.011(4) 0.000(4) -0.013(5)
C17 0.067(7) 0.072(7) 0.053(6) 0.006(5) 0.000(5) -0.017(5)
C19 0.057(6) 0.053(6) 0.069(7) 0.018(5) -0.008(5) -0.011(5)
C20 0.068(6) 0.041(5) 0.053(6) 0.005(4) -0.021(5) -0.004(5)
C21 0.075(7) 0.039(5) 0.055(6) -0.007(4) -0.013(5) -0.002(5)
C22 0.087(8) 0.047(6) 0.041(5) -0.014(4) -0.006(5) 0.017(5)
C23 0.059(6) 0.056(6) 0.039(5) -0.013(4) 0.003(4) 0.010(5)
C24 0.049(5) 0.041(5) 0.039(5) 0.008(4) -0.005(4) -0.002(4)
C25 0.053(5) 0.034(5) 0.042(5) 0.003(4) -0.006(4) 0.002(4)
C26 0.049(5) 0.043(5) 0.041(5) 0.001(4) 0.003(4) 0.005(4)
C27 0.065(6) 0.040(5) 0.039(5) 0.008(4) -0.004(4) -0.014(5)
C28 0.065(6) 0.046(5) 0.045(5) 0.005(4) -0.015(5) 0.009(5)
C29 0.046(5) 0.059(6) 0.054(6) -0.007(5) -0.004(4) 0.012(5)
C30 0.062(7) 0.070(7) 0.081(8) -0.009(6) 0.001(6) 0.013(5)
C31 0.047(6) 0.093(8) 0.071(7) -0.003(6) 0.014(5) 0.007(6)
C32 0.050(6) 0.055(6) 0.056(6) -0.005(5) 0.011(4) 0.005(4)
C33 0.050(6) 0.093(8) 0.062(6) 0.000(6) 0.028(5) 0.007(6)
C34 0.064(7) 0.075(7) 0.056(6) 0.017(5) 0.016(5) -0.003(6)
C35 0.066(6) 0.050(6) 0.049(5) 0.008(4) 0.007(5) 0.004(5)
C36 0.043(5) 0.052(5) 0.034(4) 0.000(4) 0.001(4) -0.001(4)
C37 0.040(5) 0.046(5) 0.051(5) -0.003(4) 0.008(4) 0.012(4)
Cl1 0.091(2) 0.0551(16) 0.0800(17) -0.0113(13) -0.0101(15) -0.0113(14)
Cl2 0.0852(18) 0.0520(15) 0.0523(14) 0.0015(11) -0.0003(12) 0.0133(13)
Cl3 0.0549(14) 0.0617(15) 0.0506(13) 0.0072(11) 0.0017(11) 0.0043(12)
Cl4 0.099(3) 0.129 0.124(3) 0.027(3) 0.034(2) -0.008(3)
N1 0.048(4) 0.044(4) 0.030(3) 0.003(3) 0.001(3) -0.005(3)
N2 0.049(4) 0.039(4) 0.031(3) 0.001(3) 0.001(3) -0.009(3)
N3 0.042(4) 0.037(4) 0.037(4) 0.003(3) -0.002(3) 0.003(3)
N4 0.042(4) 0.036(4) 0.040(4) 0.008(3) 0.000(3) -0.002(3)
N5 0.048(4) 0.036(4) 0.037(4) -0.001(3) 0.000(3) 0.003(3)
N6 0.046(4) 0.039(4) 0.045(4) -0.006(3) 0.006(3) -0.004(3)
O1 0.049(4) 0.098(6) 0.083(5) 0.034(4) 0.013(4) 0.019(4)
O2 0.089(5) 0.069(5) 0.041(3) 0.006(3) 0.009(3) 0.009(4)
O3 0.112(7) 0.102(6) 0.067(5) 0.011(4) -0.023(5) -0.036(5)
O4 0.121(7) 0.094(6) 0.100(6) 0.028(5) 0.030(5) 0.059(5)
O5 0.116(7) 0.132(8) 0.101(7) 0.030(6) 0.001(5) -0.016(6)
O6 0.076(7) 0.242(14) 0.231(13) 0.135(11) 0.049(7) 0.027(8)
O7 0.192(14) 0.171(13) 0.35(2) 0.152(15) 0.002(14) -0.032(11)
O8 0.33(3) 0.35(3) 0.46(4) -0.26(3) 0.13(3) -0.02(2)
Ru1 0.0438(4) 0.0365(4) 0.0350(4) -0.0006(3) 0.0022(3) -0.0005(3)

loop_
_atom_type_symbol
_atom_type_description
_atom_type_scat_dispersion_real
_atom_type_scat_dispersion_imag
_atom_type_scat_source
C C 0.0033 0.0016 'International Tables Vol C Tables 4.2.6.8 and 6.1.1.4'
H H 0.0000 0.0000 'International Tables Vol C Tables 4.2.6.8 and 6.1.1.4'
Cl Cl 0.1484 0.1585 'International Tables Vol C Tables 4.2.6.8 and 6.1.1.4'
N N 0.0061 0.0033 'International Tables Vol C Tables 4.2.6.8 and 6.1.1.4'
O O 0.0106 0.0060 'International Tables Vol C Tables 4.2.6.8 and 6.1.1.4'
Ru Ru -1.2594 0.8363 'International Tables Vol C Tables 4.2.6.8 and 6.1.1.4'

loop_
_geom_angle_atom_site_label_1
_geom_angle_atom_site_label_2
_geom_angle_atom_site_label_3
_geom_angle
N1 C1 C2 122.9(8)
C3 C2 C1 119.1(8)
C2 C3 C4 119.9(8)
C2 C3 Cl1 118.8(6)
C4 C3 Cl1 121.0(7)
C11 C4 C3 117.3(8)
C11 C4 C5 118.2(8)
C3 C4 C5 124.5(8)
C6 C5 C4 120.6(8)
C5 C6 C7 121.2(8)
C12 C7 C8 116.6(7)
C12 C7 C6 118.7(7)
C8 C7 C6 124.6(8)
C9 C8 C7 118.5(8)
C9 C8 Cl2 120.9(7)
C7 C8 Cl2 120.6(7)
C10 C9 C8 120.4(8)
N2 C10 C9 122.1(8)
N1 C11 C4 122.8(7)
N1 C11 C12 116.5(7)
C4 C11 C12 120.7(7)
N2 C12 C7 123.4(7)
N2 C12 C11 116.2(7)
C7 C12 C11 120.3(7)
N3 C13 C14 122.8(8)
C15 C14 C13 119.9(9)
C14 C15 C16 120.0(9)
C17 C16 C24 119.6(9)
C17 C16 C15 124.3(9)
C24 C16 C15 116.0(8)
C19 C17 C16 121.1(10)
C17 C19 C20 122.3(9)
C21 C20 C25 117.8(10)
C21 C20 C19 125.6(9)
C25 C20 C19 116.7(9)
C20 C21 C22 120.4(9)
C21 C22 C23 119.6(8)
N4 C23 C22 122.6(9)
N3 C24 C16 124.4(8)
N3 C24 C25 114.7(8)
C16 C24 C25 120.8(8)
N4 C25 C20 123.1(8)
N4 C25 C24 117.6(7)
C20 C25 C24 119.4(8)
N5 C26 C27 122.9(8)
C28 C27 C26 120.0(8)
C27 C28 C29 119.3(8)
C28 C29 C36 117.2(9)
C28 C29 C30 125.7(9)
C36 C29 C30 117.1(9)
C31 C30 C29 122.9(10)
C30 C31 C32 121.6(10)
C33 C32 C37 119.1(8)
C33 C32 C31 123.7(9)
C37 C32 C31 117.1(9)
C32 C33 C34 118.3(9)
C35 C34 C33 120.8(9)
N6 C35 C34 122.4(9)
N5 C36 C29 123.0(8)
N5 C36 C37 117.1(7)
C29 C36 C37 119.8(8)
N6 C37 C32 122.0(8)
N6 C37 C36 116.5(7)
C32 C37 C36 121.4(8)
O1 Cl3 O4 109.2(5)
O1 Cl3 O3 110.5(5)
O4 Cl3 O3 108.6(5)
O1 Cl3 O2 109.0(4)
O4 Cl3 O2 110.1(4)
O3 Cl3 O2 109.5(4)
O7 Cl4 O8 111.6(15)
O7 Cl4 O6 107.4(10)
O8 Cl4 O6 121.0(13)
O7 Cl4 O5 112.2(10)
O8 Cl4 O5 97.5(15)
O6 Cl4 O5 106.7(7)
C1 N1 C11 117.8(7)
C1 N1 Ru1 128.7(6)
C11 N1 Ru1 113.6(5)
C10 N2 C12 119.0(7)
C10 N2 Ru1 127.1(5)
C12 N2 Ru1 113.8(5)
C24 N3 C13 116.7(7)
C24 N3 Ru1 115.2(5)
C13 N3 Ru1 128.1(5)
C23 N4 C25 116.5(7)
C23 N4 Ru1 130.5(6)
C25 N4 Ru1 113.0(5)
C26 N5 C36 117.7(7)
C26 N5 Ru1 129.1(6)
C36 N5 Ru1 113.1(5)
C35 N6 C37 117.2(7)
C35 N6 Ru1 130.0(6)
C37 N6 Ru1 112.7(5)
N1 Ru1 N3 95.9(2)
N1 Ru1 N2 79.4(2)
N3 Ru1 N2 91.2(2)
N1 Ru1 N5 96.6(2)
N3 Ru1 N5 94.6(3)
N2 Ru1 N5 173.3(3)
N1 Ru1 N6 89.1(2)
N3 Ru1 N6 173.2(2)
N2 Ru1 N6 94.2(3)
N5 Ru1 N6 80.3(3)
N1 Ru1 N4 172.2(3)
N3 Ru1 N4 79.5(3)
N2 Ru1 N4 94.3(2)
N5 Ru1 N4 90.1(2)
N6 Ru1 N4 96.0(3)

loop_
_geom_bond_atom_site_label_1
_geom_bond_atom_site_label_2
_geom_bond_distance
C1 N1 1.342(10)
C1 C2 1.415(12)
C2 C3 1.368(12)
C3 C4 1.420(11)
C3 Cl1 1.705(9)
C4 C11 1.412(11)
C4 C5 1.437(12)
C5 C6 1.361(11)
C6 C7 1.443(11)
C7 C12 1.384(11)
C7 C8 1.436(11)
C8 C9 1.386(12)
C8 Cl2 1.723(8)
C9 C10 1.375(11)
C10 N2 1.328(9)
C11 N1 1.376(10)
C11 C12 1.423(11)
C12 N2 1.364(9)
C13 N3 1.360(10)
C13 C14 1.382(13)
C14 C15 1.359(13)
C15 C16 1.421(13)
C16 C17 1.403(12)
C16 C24 1.404(11)
C17 C19 1.371(14)
C19 C20 1.461(13)
C20 C21 1.340(13)
C20 C25 1.439(11)
C21 C22 1.381(13)
C22 C23 1.397(12)
C23 N4 1.352(10)
C24 N3 1.354(10)
C24 C25 1.452(11)
C25 N4 1.360(10)
C26 N5 1.318(10)
C26 C27 1.398(11)
C27 C28 1.360(12)
C28 C29 1.397(12)
C29 C36 1.414(11)
C29 C30 1.447(13)
C30 C31 1.323(14)
C31 C32 1.450(13)
C32 C33 1.376(13)
C32 C37 1.404(11)
C33 C34 1.388(14)
C34 C35 1.367(12)
C35 N6 1.351(10)
C36 N5 1.359(10)
C36 C37 1.436(11)
C37 N6 1.379(10)
Cl3 O1 1.411(7)
Cl3 O4 1.413(8)
Cl3 O3 1.425(7)
Cl3 O2 1.438(6)
Cl4 O7 1.233(13)
Cl4 O8 1.322(17)
Cl4 O6 1.442(10)
Cl4 O5 1.453(9)
N1 Ru1 2.063(6)
N2 Ru1 2.072(6)
N3 Ru1 2.064(7)
N4 Ru1 2.078(6)
N5 Ru1 2.073(6)
N6 Ru1 2.075(7)

loop_
_platon_squeeze_void_nr
_platon_squeeze_void_average_x
_platon_squeeze_void_average_y
_platon_squeeze_void_average_z
_platon_squeeze_void_volume
_platon_squeeze_void_count_electrons
_platon_squeeze_void_content
1 0.000 0.000 0.000 358 109 ' '
2 0.500 0.500 0.500 358 109 ' '
